data_7049484
loop_
_publ_author_name
'Qin, Zhaoxian'
'Zhao, Li'
'Li, Zhiwen'
'Tian, Shanli'
'Xiao, Qian'
'Deng, Yuheng'
'Zhang, Jiangwei'
'Li, Gao'
'Wan, Chongqing'

_publ_section_title
;
 Supramolecular topology design of silver(i) and copper(ii) coordination
 polymers through a new semi-rigid sulfonyl ligand with different anion
 templates.
;
_journal_issue 20
_journal_name_full 'Dalton transactions (Cambridge, England : 2003)'
_journal_page_first 6730
_journal_page_last 6737
_journal_paper_doi 10.1039/c9dt00257j
_journal_volume 48
_journal_year 2019
_chemical_formula_moiety 'C13 H10 Ag F3 N2 O4 S'
_chemical_formula_sum 'C13 H10 Ag F3 N2 O4 S'
_chemical_formula_weight 455.16
_space_group_crystal_system monoclinic
_space_group_IT_number 14
_space_group_name_Hall '-P 2ybc'
_space_group_name_H-M_alt 'P 1 21/c 1'
_symmetry_space_group_name_Hall '-P 2ybc'
_symmetry_space_group_name_H-M 'P 1 21/c 1'
_atom_sites_solution_hydrogens geom
_audit_creation_date 2019-03-05
_audit_creation_method
;
Olex2 1.2
(compiled 2018.05.29 svn.r3508 for OlexSys, GUI svn.r5506)
;
_audit_update_record
;
2019-03-05 deposited with the CCDC.    2019-03-25 downloaded from the CCDC.
;
_cell_angle_alpha 90
_cell_angle_beta 101.116(4)
_cell_angle_gamma 90
_cell_formula_units_Z 4
_cell_length_a 9.2069(6)
_cell_length_b 10.3554(6)
_cell_length_c 16.4755(11)
_cell_measurement_reflns_used 3433
_cell_measurement_temperature 296(2)
_cell_measurement_theta_max 25.242
_cell_measurement_theta_min 2.254
_cell_volume 1541.32(17)
_computing_cell_refinement 'SAINT v7.68A (Bruker, 2009)'
_computing_data_collection 'Bruker XSCANS'
_computing_data_reduction 'SAINT v7.68A (Bruker, 2009)'
_computing_molecular_graphics 'Olex2 (Dolomanov et al., 2009)'
_computing_publication_material 'Olex2 (Dolomanov et al., 2009)'
_computing_structure_refinement 'ShelXL (Sheldrick, 2015)'
_diffrn_ambient_temperature 296.15
_diffrn_detector_area_resol_mean 16.0971
_diffrn_measured_fraction_theta_full 0.907
_diffrn_measured_fraction_theta_max 0.926
_diffrn_measurement_device_type 'Bruker P4'
_diffrn_measurement_method '\w scans'
_diffrn_radiation_type MoK\a
_diffrn_radiation_wavelength 0.71073
_diffrn_reflns_av_R_equivalents 0.0521
_diffrn_reflns_av_unetI/netI 0.0339
_diffrn_reflns_Laue_measured_fraction_full 0.907
_diffrn_reflns_Laue_measured_fraction_max 0.926
_diffrn_reflns_limit_h_max 12
_diffrn_reflns_limit_h_min -12
_diffrn_reflns_limit_k_max 13
_diffrn_reflns_limit_k_min -13
_diffrn_reflns_limit_l_max 21
_diffrn_reflns_limit_l_min -21
_diffrn_reflns_number 22585
_diffrn_reflns_point_group_measured_fraction_full 0.907
_diffrn_reflns_point_group_measured_fraction_max 0.926
_diffrn_reflns_theta_full 25.242
_diffrn_reflns_theta_max 27.974
_diffrn_reflns_theta_min 2.254
_exptl_absorpt_coefficient_mu 1.498
_exptl_absorpt_correction_T_max 0.7456
_exptl_absorpt_correction_T_min 0.6642
_exptl_absorpt_correction_type multi-scan
_exptl_absorpt_process_details
;
SADABS-2008/1 (Bruker,2008) was used for absorption correction.
wR2(int) was 0.0578 before and 0.0416 after correction.
The Ratio of minimum to maximum transmission is 0.8415.
The \l/2 correction factor is 0.0015.
;
_exptl_crystal_colour colourless
_exptl_crystal_density_diffrn 1.961
_exptl_crystal_density_method 'not measured'
_exptl_crystal_description block
_exptl_crystal_F_000 896
_exptl_crystal_size_max 0.5
_exptl_crystal_size_mid 0.4
_exptl_crystal_size_min 0.1
_refine_diff_density_max 0.521
_refine_diff_density_min -0.458
_refine_diff_density_rms 0.071
_refine_ls_extinction_method none
_refine_ls_goodness_of_fit_ref 0.951
_refine_ls_hydrogen_treatment constr
_refine_ls_matrix_type full
_refine_ls_number_parameters 217
_refine_ls_number_reflns 3433
_refine_ls_number_restraints 3
_refine_ls_restrained_S_all 0.958
_refine_ls_R_factor_all 0.0802
_refine_ls_R_factor_gt 0.0423
_refine_ls_shift/su_max 0.000
_refine_ls_shift/su_mean 0.000
_refine_ls_structure_factor_coef Fsqd
_refine_ls_weighting_details 'w=1/[\s^2^(Fo^2^)+(0.0636P)^2^] where P=(Fo^2^+2Fc^2^)/3'
_refine_ls_weighting_scheme calc
_refine_ls_wR_factor_gt 0.0992
_refine_ls_wR_factor_ref 0.1187
_reflns_Friedel_coverage 0.000
_reflns_number_gt 2015
_reflns_number_total 3433
_reflns_threshold_expression 'I > 2\s(I)'
_cod_data_source_file c9dt00257j2.cif
_cod_data_source_block 2
_cod_depositor_comments 'Adding full bibliography for 7049479--7049484.cif.'
_cod_database_code 7049484
_shelx_shelxl_version_number 2018/3
_shelx_space_group_comment
;
The symmetry employed for this shelxl refinement is uniquely defined
by the following loop, which should always be used as a source of
symmetry information in preference to the above space-group names.
They are only intended as comments.
;
_olex2_refinement_description
;
1. Fixed Uiso
 At 1.2 times of:
  All C(H) groups, All C(H,H) groups
2. Restrained distances
 C12-O3 = C12-O4
 1.23 with sigma of 0.02
 C12-C13
 1.58 with sigma of 0.02
3. Rigid bond restraints
 F3, C13
 with sigma for 1-2 distances of 0.01 and sigma for 1-3 distances of 0.01
 C12, O4
 with sigma for 1-2 distances of 0.01 and sigma for 1-3 distances of 0.01
4. Uiso/Uaniso restraints and constraints
Uanis(C13) = Uanis(C12)
5.a Secondary CH2 refined with riding coordinates:
 C6(H6A,H6B)
5.b Aromatic/amide H refined with riding coordinates:
 C1(H1), C2(H2), C3(H3), C4(H4), C8(H8), C9(H9), C10(H10), C11(H11)
;
_olex2_submission_special_instructions 'No special instructions were received'

loop_
_space_group_symop_operation_xyz
'x, y, z'
'-x, y+1/2, -z+1/2'
'-x, -y, -z'
'x, -y-1/2, z-1/2'

loop_
_atom_site_label
_atom_site_type_symbol
_atom_site_fract_x
_atom_site_fract_y
_atom_site_fract_z
_atom_site_U_iso_or_equiv
_atom_site_adp_type
_atom_site_occupancy
_atom_site_site_symmetry_order
_atom_site_calc_flag
_atom_site_refinement_flags_posn
_atom_site_refinement_flags_adp
Ag1 Ag 0.54256(4) 0.58877(3) 0.10824(2) 0.07208(19) Uani 1 1 d . .
S1 S 0.44755(13) 0.40785(9) 0.31445(8) 0.0593(3) Uani 1 1 d . .
F1 F 0.0057(4) 0.3921(4) 0.0593(3) 0.1302(15) Uani 1 1 d . .
F2 F 0.1564(6) 0.2514(5) 0.1121(3) 0.1526(18) Uani 1 1 d . .
F3 F 0.1146(13) 0.2965(7) -0.0289(4) 0.351(7) Uani 1 1 d . U
O1 O 0.3152(3) 0.3363(3) 0.3178(2) 0.0760(9) Uani 1 1 d . .
O2 O 0.4365(4) 0.5435(3) 0.2986(2) 0.0854(11) Uani 1 1 d . .
O3 O 0.3597(7) 0.4218(6) 0.0283(4) 0.147(2) Uani 1 1 d D .
O4 O 0.2282(12) 0.5069(8) 0.1185(5) 0.240(5) Uani 1 1 d D U
N1 N 0.7166(4) 0.4852(3) 0.2018(2) 0.0645(10) Uani 1 1 d . .
N2 N 0.5864(4) 0.2719(3) 0.4423(2) 0.0594(9) Uani 1 1 d . .
C1 C 0.8532(6) 0.5262(6) 0.2070(3) 0.0797(14) Uani 1 1 d . .
H1 H 0.868471 0.597503 0.175377 0.096 Uiso 1 1 calc R .
C2 C 0.9727(6) 0.4721(6) 0.2551(4) 0.0881(16) Uani 1 1 d . .
H2 H 1.066080 0.508563 0.259121 0.106 Uiso 1 1 calc R .
C3 C 0.9534(6) 0.3628(6) 0.2977(4) 0.0844(16) Uani 1 1 d . .
H3 H 1.033761 0.320856 0.329773 0.101 Uiso 1 1 calc R .
C4 C 0.8106(5) 0.3154(5) 0.2920(3) 0.0669(12) Uani 1 1 d . .
H4 H 0.794606 0.240124 0.319808 0.080 Uiso 1 1 calc R .
C5 C 0.6929(5) 0.3798(4) 0.2451(3) 0.0579(11) Uani 1 1 d . .
C6 C 0.5416(5) 0.3329(4) 0.2418(3) 0.0607(11) Uani 1 1 d . .
H6A H 0.544985 0.240536 0.251633 0.073 Uiso 1 1 calc R .
H6B H 0.484834 0.347266 0.186479 0.073 Uiso 1 1 calc R .
C7 C 0.5734(5) 0.3900(4) 0.4112(3) 0.0582(10) Uani 1 1 d . .
C8 C 0.6536(6) 0.4941(5) 0.4472(4) 0.0813(14) Uani 1 1 d . .
H8 H 0.643237 0.574629 0.421829 0.098 Uiso 1 1 calc R .
C9 C 0.7489(7) 0.4770(7) 0.5212(4) 0.0939(18) Uani 1 1 d . .
H9 H 0.801974 0.546005 0.548435 0.113 Uiso 1 1 calc R .
C10 C 0.7635(7) 0.3556(8) 0.5537(4) 0.0976(19) Uani 1 1 d . .
H10 H 0.829213 0.340385 0.603162 0.117 Uiso 1 1 calc R .
C11 C 0.6815(6) 0.2554(6) 0.5136(3) 0.0795(14) Uani 1 1 d . .
H11 H 0.692636 0.173370 0.536974 0.095 Uiso 1 1 calc R .
C12 C 0.2591(8) 0.4286(8) 0.0583(6) 0.1263(19) Uani 1 1 d D U
C13 C 0.1289(8) 0.3451(8) 0.0562(5) 0.1263(19) Uani 1 1 d D U

loop_
_atom_site_aniso_label
_atom_site_aniso_U_11
_atom_site_aniso_U_22
_atom_site_aniso_U_33
_atom_site_aniso_U_23
_atom_site_aniso_U_13
_atom_site_aniso_U_12
Ag1 0.0785(3) 0.0583(2) 0.0747(3) 0.00294(17) 0.0029(2) 0.01462(16)
S1 0.0574(6) 0.0445(5) 0.0724(7) 0.0033(5) 0.0035(5) 0.0040(4)
F1 0.065(2) 0.147(4) 0.180(4) 0.008(3) 0.026(3) -0.012(2)
F2 0.138(4) 0.148(4) 0.174(4) 0.075(4) 0.036(3) 0.004(3)
F3 0.624(18) 0.187(6) 0.149(5) -0.082(5) -0.162(8) 0.063(9)
O1 0.0540(19) 0.076(2) 0.092(2) 0.0096(18) -0.0007(16) -0.0050(15)
O2 0.110(3) 0.0437(16) 0.104(3) 0.0123(18) 0.025(2) 0.0160(17)
O3 0.110(4) 0.184(6) 0.162(5) 0.013(4) 0.061(4) 0.024(4)
O4 0.365(14) 0.178(7) 0.143(5) -0.067(5) -0.034(7) 0.061(8)
N1 0.060(2) 0.057(2) 0.071(2) 0.0050(18) 0.0006(18) -0.0079(17)
N2 0.052(2) 0.057(2) 0.064(2) -0.0007(17) -0.0016(16) 0.0007(15)
C1 0.069(3) 0.081(3) 0.083(3) 0.010(3) 0.001(3) -0.005(3)
C2 0.057(3) 0.096(4) 0.104(4) -0.003(4) -0.001(3) -0.006(3)
C3 0.067(4) 0.084(4) 0.094(4) -0.001(3) -0.004(3) 0.025(3)
C4 0.066(3) 0.062(3) 0.068(3) 0.000(2) 0.002(2) 0.007(2)
C5 0.061(3) 0.050(2) 0.059(3) -0.0051(19) 0.003(2) 0.0047(18)
C6 0.070(3) 0.049(2) 0.058(2) 0.001(2) 0.001(2) -0.0034(19)
C7 0.066(3) 0.051(2) 0.058(2) -0.0088(19) 0.012(2) -0.0058(18)
C8 0.077(3) 0.072(3) 0.094(4) -0.026(3) 0.013(3) -0.019(3)
C9 0.093(4) 0.093(4) 0.088(4) -0.036(3) -0.002(3) -0.017(3)
C10 0.083(4) 0.128(6) 0.073(3) -0.024(4) -0.009(3) 0.007(4)
C11 0.084(4) 0.086(4) 0.061(3) 0.002(3) -0.004(3) -0.008(3)
C12 0.086(3) 0.156(5) 0.145(4) 0.081(4) 0.045(3) 0.033(3)
C13 0.086(3) 0.156(5) 0.145(4) 0.081(4) 0.045(3) 0.033(3)

loop_
_atom_type_symbol
_atom_type_description
_atom_type_scat_dispersion_real
_atom_type_scat_dispersion_imag
_atom_type_scat_source
C C 0.0033 0.0016 'International Tables Vol C Tables 4.2.6.8 and 6.1.1.4'
H H 0.0000 0.0000 'International Tables Vol C Tables 4.2.6.8 and 6.1.1.4'
Ag Ag -0.8971 1.1015 'International Tables Vol C Tables 4.2.6.8 and 6.1.1.4'
F F 0.0171 0.0103 'International Tables Vol C Tables 4.2.6.8 and 6.1.1.4'
N N 0.0061 0.0033 'International Tables Vol C Tables 4.2.6.8 and 6.1.1.4'
O O 0.0106 0.0060 'International Tables Vol C Tables 4.2.6.8 and 6.1.1.4'
S S 0.1246 0.1234 'International Tables Vol C Tables 4.2.6.8 and 6.1.1.4'

loop_
_geom_angle_atom_site_label_1
_geom_angle_atom_site_label_2
_geom_angle_atom_site_label_3
_geom_angle
_geom_angle_site_symmetry_1
_geom_angle_site_symmetry_3
O3 Ag1 O3 80.2(2) . 3_665
N1 Ag1 O3 109.58(17) . .
N1 Ag1 O3 104.65(17) . 3_665
N1 Ag1 N2 151.84(13) . 2_655
N2 Ag1 O3 97.25(16) 2_655 .
N2 Ag1 O3 87.81(17) 2_655 3_665
O1 S1 C6 109.1(2) . .
O1 S1 C7 108.7(2) . .
O2 S1 O1 118.9(2) . .
O2 S1 C6 109.4(2) . .
O2 S1 C7 106.0(2) . .
C6 S1 C7 103.8(2) . .
Ag1 O3 Ag1 99.8(2) . 3_665
C12 O3 Ag1 146.6(7) . 3_665
C12 O3 Ag1 104.0(7) . .
C1 N1 Ag1 115.7(3) . .
C1 N1 C5 118.6(4) . .
C5 N1 Ag1 125.4(3) . .
C7 N2 Ag1 128.2(3) . 2_645
C7 N2 C11 117.1(4) . .
C11 N2 Ag1 114.7(3) . 2_645
N1 C1 H1 117.8 . .
N1 C1 C2 124.5(5) . .
C2 C1 H1 117.7 . .
C1 C2 H2 120.8 . .
C1 C2 C3 118.4(5) . .
C3 C2 H2 120.8 . .
C2 C3 H3 120.8 . .
C2 C3 C4 118.3(5) . .
C4 C3 H3 120.8 . .
C3 C4 H4 120.0 . .
C5 C4 C3 119.9(5) . .
C5 C4 H4 120.0 . .
N1 C5 C4 120.0(4) . .
N1 C5 C6 119.9(4) . .
C4 C5 C6 120.0(4) . .
S1 C6 H6A 108.7 . .
S1 C6 H6B 108.7 . .
C5 C6 S1 114.3(3) . .
C5 C6 H6A 108.7 . .
C5 C6 H6B 108.7 . .
H6A C6 H6B 107.6 . .
N2 C7 S1 115.9(3) . .
N2 C7 C8 123.8(5) . .
C8 C7 S1 120.3(4) . .
C7 C8 H8 120.6 . .
C9 C8 C7 118.8(6) . .
C9 C8 H8 120.6 . .
C8 C9 H9 121.1 . .
C10 C9 C8 117.8(5) . .
C10 C9 H9 121.1 . .
C9 C10 H10 119.9 . .
C9 C10 C11 120.3(5) . .
C11 C10 H10 119.9 . .
N2 C11 C10 122.2(5) . .
N2 C11 H11 118.9 . .
C10 C11 H11 118.9 . .
O3 C12 O4 131.5(11) . .
O3 C12 C13 133.1(10) . .
O4 C12 C13 94.7(8) . .
F1 C13 F2 108.2(6) . .
F1 C13 F3 104.9(8) . .
F1 C13 C12 120.9(8) . .
F2 C13 F3 112.4(7) . .
F2 C13 C12 111.5(6) . .
F3 C13 C12 98.3(7) . .

loop_
_geom_bond_atom_site_label_1
_geom_bond_atom_site_label_2
_geom_bond_distance
_geom_bond_site_symmetry_2
Ag1 O3 2.590(7) .
Ag1 O3 2.581(6) 3_665
Ag1 N1 2.268(4) .
Ag1 N2 2.307(4) 2_655
S1 O1 1.437(3) .
S1 O2 1.429(3) .
S1 C6 1.785(5) .
S1 C7 1.790(5) .
F1 C13 1.244(8) .
F2 C13 1.328(7) .
F3 C13 1.473(10) .
O3 C12 1.133(8) .
O4 C12 1.354(10) .
N1 C1 1.314(6) .
N1 C5 1.345(6) .
N2 C7 1.323(5) .
N2 C11 1.333(6) .
C1 H1 0.9300 .
C1 C2 1.347(7) .
C2 H2 0.9300 .
C2 C3 1.361(8) .
C3 H3 0.9300 .
C3 C4 1.389(8) .
C4 H4 0.9300 .
C4 C5 1.376(6) .
C5 C6 1.467(7) .
C6 H6A 0.9700 .
C6 H6B 0.9700 .
C7 C8 1.375(6) .
C8 H8 0.9300 .
C8 C9 1.370(8) .
C9 H9 0.9300 .
C9 C10 1.363(9) .
C10 H10 0.9300 .
C10 C11 1.375(8) .
C11 H11 0.9300 .
C12 C13 1.473(10) .

loop_
_geom_torsion_atom_site_label_1
_geom_torsion_atom_site_label_2
_geom_torsion_atom_site_label_3
_geom_torsion_atom_site_label_4
_geom_torsion
_geom_torsion_site_symmetry_1
Ag1 O3 C12 O4 -130.8(11) 3_665
Ag1 O3 C12 O4 3.3(11) .
Ag1 O3 C12 C13 -165.1(8) .
Ag1 O3 C12 C13 60.8(15) 3_665
Ag1 N1 C1 C2 -175.8(5) .
Ag1 N1 C5 C4 171.4(3) .
Ag1 N1 C5 C6 -8.0(6) .
Ag1 N2 C7 S1 -3.9(5) 2_645
Ag1 N2 C7 C8 178.4(4) 2_645
Ag1 N2 C11 C10 -177.7(5) 2_645
S1 C7 C8 C9 -180.0(5) .
O1 S1 C6 C5 -167.8(3) .
O1 S1 C7 N2 43.6(4) .
O1 S1 C7 C8 -138.7(4) .
O2 S1 C6 C5 60.7(4) .
O2 S1 C7 N2 172.4(4) .
O2 S1 C7 C8 -9.8(5) .
O3 C12 C13 F1 -146.0(10) .
O3 C12 C13 F2 85.2(12) .
O3 C12 C13 F3 -32.9(11) .
O4 C12 C13 F1 42.7(9) .
O4 C12 C13 F2 -86.1(8) .
O4 C12 C13 F3 155.7(6) .
N1 C1 C2 C3 4.2(9) .
N1 C5 C6 S1 -86.2(5) .
N2 C7 C8 C9 -2.4(8) .
C1 N1 C5 C4 -1.6(7) .
C1 N1 C5 C6 178.9(4) .
C1 C2 C3 C4 -2.5(9) .
C2 C3 C4 C5 -0.9(8) .
C3 C4 C5 N1 3.1(7) .
C3 C4 C5 C6 -177.5(5) .
C4 C5 C6 S1 94.4(4) .
C5 N1 C1 C2 -2.1(8) .
C6 S1 C7 N2 -72.4(4) .
C6 S1 C7 C8 105.3(4) .
C7 S1 C6 C5 -52.1(4) .
C7 N2 C11 C10 -0.1(8) .
C7 C8 C9 C10 2.5(9) .
C8 C9 C10 C11 -1.6(9) .
C9 C10 C11 N2 0.4(10) .
C11 N2 C7 S1 178.8(4) .
C11 N2 C7 C8 1.2(7) .
